data_2300023
_journal_name_full 'Journal of Applied Crystallography'
_journal_page_first 791
_journal_page_last 797
_journal_paper_doi 10.1107/S0021889804017832
_journal_volume 37
_journal_year 2004
_chemical_formula_sum 'C6 H6 N12 O12'
_chemical_formula_weight 438.23
_chemical_name_common 'gamma-HNIW, gamma-CL20'
_space_group_IT_number 14
_symmetry_cell_setting monoclinic
_symmetry_space_group_name_Hall '-P 2yn'
_symmetry_space_group_name_H-M 'P 1 21/n 1'
_cell_angle_alpha 90.00
_cell_angle_beta 108.6960(10)
_cell_angle_gamma 90.00
_cell_formula_units_Z 4
_cell_length_a 13.0698(4)
_cell_length_b 8.1737(3)
_cell_length_c 14.7718(5)
_cell_measurement_temperature 150.0(10)
_cell_volume 1494.78(9)
_diffrn_ambient_temperature 150.0(10)
_exptl_crystal_density_diffrn 1.947
_refine_ls_R_factor_obs 0.0351
_refine_ls_wR_factor_obs 0.0894
_cod_depositor_comments
;
The following automatic conversions were performed:
'_symmetry_cell_setting' value 'Monoclinic' changed to 'monoclinic'
according to '/home/saulius/struct/CIF-dictionaries/cif_core.dic'
dictionary named 'cif_core.dic' version 2.4.1 from 2010-06-29.

Automatic conversion script
Id: cif_fix_enum 1527 2010-12-29 10:47:43Z saulius 
;
_cod_original_sg_symbol_H-M 'P 21/n'
_cod_database_code 2300023

loop_
_symmetry_equiv_pos_as_xyz
'x, y, z'
'-x+1/2, y+1/2, -z+1/2'
'-x, -y, -z'
'x-1/2, -y-1/2, z-1/2'

loop_
_atom_site_aniso_label
_atom_site_aniso_U_11
_atom_site_aniso_U_22
_atom_site_aniso_U_33
_atom_site_aniso_U_12
_atom_site_aniso_U_13
_atom_site_aniso_U_23
C1 0.0137(6) 0.0167(6) 0.0126(6) 0.0022(5) 0.0048(5) 0.0009(4)
C2 0.0131(6) 0.0152(6) 0.0133(6) -0.0005(5) 0.0053(5) -0.0005(4)
C3 0.0141(6) 0.0142(6) 0.0138(6) -0.0007(5) 0.0051(5) -0.0010(4)
C4 0.0152(6) 0.0158(6) 0.0125(6) 0.0010(5) 0.0055(5) 0.0001(4)
C5 0.0135(6) 0.0151(6) 0.0118(6) -0.0011(5) 0.0034(5) -0.0002(4)
C6 0.0148(6) 0.0144(6) 0.0122(6) -0.0011(5) 0.0040(5) 0.0008(4)
N1 0.0171(6) 0.0154(5) 0.0130(5) 0.0014(4) 0.0063(4) 0.0029(4)
N2 0.0284(7) 0.0152(5) 0.0125(5) -0.0016(5) 0.0068(5) -0.0002(4)
N3 0.0122(5) 0.0187(5) 0.0120(5) -0.0019(4) 0.0015(4) -0.0024(4)
N4 0.0146(6) 0.0283(6) 0.0151(5) -0.0054(5) 0.0030(4) -0.0021(4)
N5 0.0202(6) 0.0096(5) 0.0149(5) 0.0001(4) 0.0053(4) 0.0004(4)
N6 0.0323(7) 0.0118(5) 0.0254(6) -0.0003(5) 0.0078(5) -0.0003(4)
N7 0.0106(5) 0.0188(5) 0.0149(5) -0.0037(4) 0.0049(4) -0.0012(4)
N8 0.0173(6) 0.0359(7) 0.0220(6) -0.0109(5) 0.0064(5) -0.0015(5)
N9 0.0178(6) 0.0148(5) 0.0105(5) 0.0002(4) 0.0053(4) -0.0018(4)
N10 0.0277(7) 0.0150(5) 0.0123(5) -0.0028(5) 0.0085(5) -0.0012(4)
N11 0.0140(5) 0.0167(5) 0.0134(5) -0.0026(4) 0.0052(4) 0.0006(4)
N12 0.0176(6) 0.0266(6) 0.0164(5) -0.0069(5) 0.0077(5) -0.0018(4)
O1 0.0340(6) 0.0273(5) 0.0201(5) 0.0086(5) 0.0049(5) 0.0083(4)
O2 0.0335(6) 0.0236(5) 0.0202(5) -0.0071(4) 0.0154(5) 0.0009(4)
O3 0.0295(6) 0.0280(6) 0.0258(5) -0.0081(5) 0.0022(5) -0.0097(4)
O4 0.0196(6) 0.0414(6) 0.0223(5) 0.0049(5) -0.0029(4) -0.0017(4)
O5 0.0740(10) 0.0160(5) 0.0273(6) -0.0016(5) 0.0102(6) -0.0078(4)
O6 0.0488(8) 0.0164(5) 0.0257(6) 0.0022(5) 0.0104(5) 0.0072(4)
O7 0.0321(7) 0.0741(9) 0.0265(6) -0.0284(7) 0.0156(5) -0.0038(6)
O8 0.0292(6) 0.0503(7) 0.0251(6) -0.0244(5) 0.0061(5) -0.0077(5)
O9 0.0280(6) 0.0247(5) 0.0161(5) -0.0053(4) 0.0031(4) -0.0050(4)
O10 0.0294(6) 0.0300(6) 0.0227(5) 0.0009(5) 0.0151(5) -0.0076(4)
O11 0.0152(5) 0.0385(6) 0.0326(6) -0.0020(5) 0.0075(4) 0.0022(5)
O12 0.0286(6) 0.0217(5) 0.0334(6) -0.0093(4) 0.0137(5) -0.0002(4)

loop_
_atom_site_label
_atom_site_fract_x
_atom_site_fract_y
_atom_site_fract_z
_atom_site_U_iso_or_equiv
_atom_site_thermal_displace_type
_atom_site_calc_flag
_atom_site_refinement_flags
_atom_site_occupancy
_atom_site_disorder_group
_atom_site_type_symbol
C1 1.10726(11) 0.5103(2) 0.32378(9) 0.0142(3) Uani d . 1 . C
C2 0.93615(11) 0.59724(15) 0.32746(9) 0.0136(3) Uani d . 1 . C
C3 1.00915(11) 0.75182(15) 0.33048(9) 0.0139(3) Uani d . 1 . C
C4 1.08430(11) 0.49759(15) 0.21156(9) 0.0143(3) Uani d . 1 . C
C5 0.90041(11) 0.57671(15) 0.15361(9) 0.0136(3) Uani d . 1 . C
C6 0.97084(11) 0.73366(15) 0.15673(9) 0.0139(3) Uani d . 1 . C
N1 1.01165(9) 0.45888(13) 0.34637(7) 0.0148(2) Uani d . 1 . N
N2 1.02649(10) 0.36479(13) 0.42896(8) 0.0187(3) Uani d . 1 . N
N3 1.11873(9) 0.68410(13) 0.34911(7) 0.0149(2) Uani d . 1 . N
N4 1.19613(9) 0.72646(15) 0.43823(8) 0.0197(3) Uani d . 1 . N
N5 0.97397(9) 0.83042(12) 0.23902(7) 0.0150(2) Uani d . 1 . N
N6 0.97140(11) 1.00083(14) 0.23260(9) 0.0235(3) Uani d . 1 . N
N7 0.85770(9) 0.58446(13) 0.23261(7) 0.0146(2) Uani d . 1 . N
N8 0.77116(10) 0.4758(2) 0.22663(9) 0.0250(3) Uani d . 1 . N
N9 0.97559(9) 0.43555(13) 0.16437(7) 0.0142(2) Uani d . 1 . N
N10 0.96409(10) 0.35832(13) 0.07394(7) 0.0178(2) Uani d . 1 . N
N11 1.07511(9) 0.65711(13) 0.16477(7) 0.0145(2) Uani d . 1 . N
N12 1.16552(10) 0.75212(14) 0.17898(8) 0.0196(3) Uani d . 1 . N
O1 1.11291(9) 0.29777(13) 0.46367(7) 0.0280(3) Uani d . 1 . O
O2 0.94769(9) 0.35343(12) 0.45644(7) 0.0241(2) Uani d . 1 . O
O3 1.18930(9) 0.86484(13) 0.46548(7) 0.0294(3) Uani d . 1 . O
O4 1.26482(9) 0.62540(14) 0.47553(7) 0.0300(3) Uani d . 1 . O
O5 0.99010(13) 1.07447(13) 0.30782(8) 0.0405(3) Uani d . 1 . O
O6 0.94683(10) 1.05842(12) 0.15298(7) 0.0307(3) Uani d . 1 . O
O7 0.75003(10) 0.4560(2) 0.30015(8) 0.0428(3) Uani d . 1 . O
O8 0.72381(10) 0.41806(15) 0.14881(8) 0.0355(3) Uani d . 1 . O
O9 0.87237(9) 0.34196(12) 0.02101(7) 0.0239(2) Uani d . 1 . O
O10 1.04614(9) 0.31042(13) 0.06036(7) 0.0258(2) Uani d . 1 . O
O11 1.25286(8) 0.68271(14) 0.20910(8) 0.0288(3) Uani d . 1 . O
O12 1.15046(9) 0.89649(12) 0.15786(8) 0.0270(3) Uani d . 1 . O
H1 1.1714(13) 0.4487(18) 0.3565(11) 0.016(4) Uiso d . 1 . H
H2 0.8981(13) 0.6033(18) 0.3717(11) 0.016(4) Uiso d . 1 . H
H3 1.0101(13) 0.8252(18) 0.3785(11) 0.016(4) Uiso d . 1 . H
H4 1.1383(13) 0.4288(18) 0.1998(10) 0.015(4) Uiso d . 1 . H
H5 0.8442(13) 0.5661(17) 0.0961(11) 0.012(4) Uiso d . 1 . H
H6 0.9455(12) 0.7951(18) 0.1022(11) 0.013(4) Uiso d . 1 . H

loop_
_geom_bond_atom_site_label_1
_geom_bond_atom_site_label_2
_geom_bond_site_symmetry_2
_geom_bond_distance
_geom_bond_publ_flag
C1 N1 . 1.455(2) ?
C1 N3 . 1.464(2) ?
C1 C4 . 1.591(2) ?
C2 N7 . 1.451(2) ?
C2 N1 . 1.468(2) ?
C2 C3 . 1.575(2) ?
C3 N5 . 1.432(2) ?
C3 N3 . 1.477(2) ?
C4 N9 . 1.458(2) ?
C4 N11 . 1.463(2) ?
C5 N7 . 1.447(2) ?
C5 N9 . 1.491(2) ?
C5 C6 . 1.571(2) ?
C6 N5 . 1.440(2) ?
C6 N11 . 1.469(2) ?
N1 N2 . 1.4021(14) ?
N2 O1 . 1.211(2) ?
N2 O2 . 1.226(2) ?
N3 N4 . 1.422(2) ?
N4 O3 . 1.213(2) ?
N4 O4 . 1.214(2) ?
N5 N6 . 1.3958(15) ?
N6 O6 . 1.211(2) ?
N6 O5 . 1.218(2) ?
N7 N8 . 1.419(2) ?
N8 O8 . 1.213(2) ?
N8 O7 . 1.214(2) ?
N9 N10 . 1.4411(14) ?
N10 O9 . 1.210(2) ?
N10 O10 . 1.217(2) ?
N11 N12 . 1.373(2) ?
N12 O12 . 1.220(2) ?
N12 O11 . 1.224(2) ?

loop_
_cod_related_entry_id
_cod_related_entry_database
_cod_related_entry_code
1 ChemSpider 8064994
